data_4509576
loop_
_publ_author_name
'Baillargeon, Pierre'
'Dory, Yves L.'

_publ_section_title
;
 Supramolecular Walls from Cyclic Peptides: Modulating Nature and Strength
 of Weak Interactions
;
_journal_issue 8
_journal_name_full 'Crystal Growth &amp; Design'
_journal_page_first 3638
_journal_paper_doi 10.1021/cg900379n
_journal_volume 9
_journal_year 2009
_chemical_formula_sum 'C16 H22 N2 O2'
_chemical_formula_weight 274.36
_chemical_name_systematic
;
 ?
;
_space_group_IT_number 2
_symmetry_cell_setting triclinic
_symmetry_space_group_name_Hall '-P 1'
_symmetry_space_group_name_H-M 'P -1'
_atom_sites_solution_hydrogens geom
_atom_sites_solution_primary direct
_atom_sites_solution_secondary difmap
_audit_conform_dict_location ftp://ftp.iucr.org/pub/cif_core.dic
_audit_conform_dict_name cif_core.dic
_audit_conform_dict_version 2.3
_audit_creation_date 2007-09-21T13:34:45-00:00
_audit_creation_method 'WinGX routine CIF_UPDATE'
_cell_angle_alpha 99.350(5)
_cell_angle_beta 95.583(7)
_cell_angle_gamma 105.412(5)
_cell_formula_units_Z 6
_cell_length_a 9.825(4)
_cell_length_b 11.792(5)
_cell_length_c 21.229(10)
_cell_measurement_temperature 173(2)
_cell_volume 2313.9(17)
_computing_data_reduction SAINT
_computing_structure_refinement 'SHELXL-97 (Sheldrick, 1997)'
_computing_structure_solution 'SHELXS-97 (Sheldrick, 1997)'
_diffrn_ambient_temperature 213(2)
_diffrn_measured_fraction_theta_full 0.964
_diffrn_measured_fraction_theta_max 0.843
_diffrn_measurement_device_type 'Bruker AXS P4/SMART 1000'
_diffrn_measurement_method omega/theta
_diffrn_radiation_monochromator graphite
_diffrn_radiation_type MoK\a
_diffrn_radiation_wavelength 0.71073
_diffrn_reflns_av_R_equivalents 0.0509
_diffrn_reflns_av_unetI/netI 0.1857
_diffrn_reflns_limit_h_max 12
_diffrn_reflns_limit_h_min -12
_diffrn_reflns_limit_k_max 14
_diffrn_reflns_limit_k_min -13
_diffrn_reflns_limit_l_max 27
_diffrn_reflns_limit_l_min -27
_diffrn_reflns_number 13489
_diffrn_reflns_theta_full 25
_diffrn_reflns_theta_max 28.16
_diffrn_reflns_theta_min 1.83
_exptl_absorpt_coefficient_mu 0.078
_exptl_absorpt_correction_T_max 0.9977
_exptl_absorpt_correction_T_min 0.9545
_exptl_absorpt_correction_type integration
_exptl_crystal_colour Colorless
_exptl_crystal_density_diffrn 1.181
_exptl_crystal_density_method 'not measured'
_exptl_crystal_description Needle
_exptl_crystal_F_000 888
_exptl_crystal_size_max 0.6
_exptl_crystal_size_mid 0.15
_exptl_crystal_size_min 0.03
_refine_diff_density_max 0.872
_refine_diff_density_min -0.854
_refine_diff_density_rms 0.093
_refine_ls_extinction_coef 0.003(2)
_refine_ls_extinction_expression Fc^*^=kFc[1+0.001xFc^2^\l^3^/sin(2\q)]^-1/4^
_refine_ls_extinction_method SHELXL
_refine_ls_goodness_of_fit_ref 0.959
_refine_ls_hydrogen_treatment none
_refine_ls_matrix_type full
_refine_ls_number_parameters 524
_refine_ls_number_reflns 9565
_refine_ls_number_restraints 2
_refine_ls_restrained_S_all 0.964
_refine_ls_R_factor_all 0.2625
_refine_ls_R_factor_gt 0.1239
_refine_ls_shift/su_max 0.007
_refine_ls_shift/su_mean 0
_refine_ls_structure_factor_coef Fsqd
_refine_ls_weighting_details 'calc w=1/[\s^2^(Fo^2^)+(0.2000P)^2^+0.0000P] where P=(Fo^2^+2Fc^2^)/3'
_refine_ls_weighting_scheme calc
_refine_ls_wR_factor_gt 0.2874
_refine_ls_wR_factor_ref 0.3696
_reflns_number_gt 3594
_reflns_number_total 9565
_reflns_threshold_expression >2sigma(I)
_cod_data_source_file cg900379nsup1.cif
_cod_data_source_block 29
_cod_depositor_comments
;
The following automatic conversions were performed:

'_symmetry_cell_setting' value 'Triclinic' changed to 'triclinic'
according to /home/saulius/struct/CIF-dictionaries/cif_core.dic
dictionary named 'cif_core.dic' version 2.4.2 from
2011-04-26.

'_exptl_absorpt_correction_type' value 'Integration'
changed to 'integration' according to
/home/saulius/struct/CIF-dictionaries/cif_core.dic dictionary named
'cif_core.dic' version 2.4.2 from 2011-04-26.

Automatic conversion script
Id: cif_fix_values 1891 2012-01-12 08:04:46Z andrius 
;
_cod_original_cell_volume 2314.0(16)
_cod_original_sg_symbol_H-M P-1
_cod_database_code 4509576

loop_
_symmetry_equiv_pos_as_xyz
'x, y, z'
'-x, -y, -z'

loop_
_atom_site_label
_atom_site_type_symbol
_atom_site_fract_x
_atom_site_fract_y
_atom_site_fract_z
_atom_site_U_iso_or_equiv
_atom_site_adp_type
_atom_site_occupancy
_atom_site_symmetry_multiplicity
_atom_site_calc_flag
_atom_site_refinement_flags
N5 N 0.9564(5) 0.1109(5) 0.5922(2) 0.0418(13) Uani 1 1 d .
H5 H 1.0472 0.1491 0.5941 0.05 Uiso 1 1 calc R
C41 C 0.9171(8) -0.0015(7) 0.6175(4) 0.062(2) Uani 1 1 d .
H41A H 0.9678 0.013 0.662 0.074 Uiso 1 1 calc R
H41B H 0.8133 -0.0248 0.6195 0.074 Uiso 1 1 calc R
C1 C 0.9501(7) 0.6802(6) 0.9644(3) 0.0515(18) Uani 1 1 d .
H1A H 0.8574 0.6776 0.9796 0.062 Uiso 1 1 calc R
H1B H 1.0223 0.6931 1.0028 0.062 Uiso 1 1 calc R
C2 C 0.9382(7) 0.5630(6) 0.9221(3) 0.0472(17) Uani 1 1 d .
C3 C 0.9302(7) 0.4735(6) 0.8872(3) 0.0483(17) Uani 1 1 d .
C4 C 0.9212(8) 0.3603(6) 0.8385(3) 0.0520(18) Uani 1 1 d .
H4A H 0.8256 0.3308 0.8119 0.062 Uiso 1 1 calc R
H4B H 0.9349 0.2968 0.8616 0.062 Uiso 1 1 calc R
C5 C 1.0360(7) 0.3876(6) 0.7949(3) 0.0490(10) Uani 1 1 d .
C6 C 1.1844(7) 0.4260(6) 0.8338(3) 0.0533(18) Uani 1 1 d .
H6A H 1.1873 0.376 0.8663 0.08 Uiso 1 1 calc R
H6B H 1.2076 0.5103 0.8553 0.08 Uiso 1 1 calc R
H6C H 1.2543 0.4165 0.8049 0.08 Uiso 1 1 calc R
C7 C 1.0181(10) 0.2692(7) 0.7477(4) 0.074(2) Uani 1 1 d .
H7A H 1.0474 0.2124 0.771 0.112 Uiso 1 1 calc R
H7B H 1.0777 0.2845 0.7138 0.112 Uiso 1 1 calc R
H7C H 0.9178 0.2352 0.728 0.112 Uiso 1 1 calc R
C8 C 1.0051(7) 0.4807(6) 0.7561(3) 0.0490(10) Uani 1 1 d .
N2 N 1.1158(5) 0.5511(4) 0.7371(2) 0.0417(13) Uani 1 1 d .
H2 H 1.2009 0.5408 0.7445 0.05 Uiso 1 1 calc R
C10 C 1.0742(14) 0.7462(8) 0.7492(5) 0.114(3) Uani 1 1 d .
C11 C 1.0658(14) 0.8238(8) 0.7888(5) 0.114(3) Uani 1 1 d .
C12 C 1.0966(9) 0.9426(9) 0.8504(6) 0.110(4) Uani 1 1 d .
H12A H 1.1642 0.9377 0.8869 0.133 Uiso 1 1 calc R
H12B H 1.133 1.0196 0.8363 0.133 Uiso 1 1 calc R
C13 C 0.9501(7) 0.9266(6) 0.8672(4) 0.0531(19) Uani 1 1 d .
C14 C 0.9521(14) 1.0414(8) 0.9125(5) 0.113(4) Uani 1 1 d .
H14A H 0.9671 1.1076 0.889 0.17 Uiso 1 1 calc R
H14B H 1.0298 1.06 0.9486 0.17 Uiso 1 1 calc R
H14C H 0.8608 1.0306 0.9291 0.17 Uiso 1 1 calc R
C15 C 0.8489(12) 0.9165(9) 0.8089(4) 0.107(4) Uani 1 1 d .
H15A H 0.8482 0.8464 0.7769 0.161 Uiso 1 1 calc R
H15B H 0.8784 0.989 0.7908 0.161 Uiso 1 1 calc R
H15C H 0.7529 0.9074 0.8205 0.161 Uiso 1 1 calc R
C16 C 0.8941(6) 0.8228(5) 0.9003(3) 0.0342(14) Uani 1 1 d .
N1 N 0.9904(5) 0.7809(4) 0.9313(2) 0.0392(13) Uani 1 1 d .
H1 H 1.0817 0.8156 0.9317 0.047 Uiso 1 1 calc R
C9 C 1.0964(7) 0.6461(6) 0.7037(3) 0.0490(10) Uani 1 1 d .
H9A H 1.0129 0.6133 0.6693 0.059 Uiso 1 1 calc R
H9B H 1.1817 0.6762 0.6833 0.059 Uiso 1 1 calc R
O1 O 0.7656(4) 0.7829(4) 0.9032(2) 0.0508(12) Uani 1 1 d .
O2 O 0.8815(4) 0.4813(4) 0.7401(2) 0.0457(11) Uani 1 1 d .
C17 C 0.4128(7) 0.1874(6) 0.5429(3) 0.0487(17) Uani 1 1 d .
H17A H 0.3129 0.1419 0.5246 0.058 Uiso 1 1 calc R
H17B H 0.4743 0.1715 0.5102 0.058 Uiso 1 1 calc R
C18 C 0.4250(7) 0.3151(6) 0.5564(3) 0.0452(16) Uani 1 1 d .
C19 C 0.4333(7) 0.4203(7) 0.5710(3) 0.0472(17) Uani 1 1 d .
C20 C 0.4382(7) 0.5490(6) 0.5866(3) 0.0471(17) Uani 1 1 d .
H20A H 0.3462 0.5546 0.6001 0.056 Uiso 1 1 calc R
H20B H 0.4478 0.5825 0.5469 0.056 Uiso 1 1 calc R
C21 C 0.5583(6) 0.6260(5) 0.6392(3) 0.0398(15) Uani 1 1 d .
C22 C 0.7035(7) 0.6165(7) 0.6211(4) 0.057(2) Uani 1 1 d .
H22A H 0.7098 0.535 0.6212 0.085 Uiso 1 1 calc R
H22B H 0.7805 0.6739 0.6526 0.085 Uiso 1 1 calc R
H22C H 0.7125 0.6346 0.578 0.085 Uiso 1 1 calc R
C23 C 0.5555(8) 0.7572(6) 0.6441(4) 0.058(2) Uani 1 1 d .
H23A H 0.6241 0.8079 0.6811 0.087 Uiso 1 1 calc R
H23B H 0.4595 0.7625 0.6497 0.087 Uiso 1 1 calc R
H23C H 0.5812 0.7845 0.6045 0.087 Uiso 1 1 calc R
C24 C 0.5285(6) 0.5930(5) 0.7037(3) 0.0372(15) Uani 1 1 d .
C25 C 0.6033(7) 0.5229(5) 0.8002(3) 0.0391(15) Uani 1 1 d .
H25A H 0.5496 0.5717 0.8238 0.047 Uiso 1 1 calc R
H25B H 0.6965 0.5367 0.8271 0.047 Uiso 1 1 calc R
C26 C 0.5238(6) 0.3962(6) 0.7899(3) 0.0384(15) Uani 1 1 d .
C27 C 0.4566(7) 0.2904(6) 0.7786(3) 0.0379(15) Uani 1 1 d .
C28 C 0.3759(6) 0.1655(5) 0.7646(3) 0.0371(14) Uani 1 1 d .
H28A H 0.273 0.159 0.7559 0.044 Uiso 1 1 calc R
H28B H 0.3913 0.1301 0.803 0.044 Uiso 1 1 calc R
C29 C 0.4181(6) 0.0933(5) 0.7060(3) 0.0381(15) Uani 1 1 d .
C30 C 0.5781(7) 0.1056(6) 0.7165(3) 0.0525(18) Uani 1 1 d .
H30A H 0.6321 0.1888 0.7172 0.079 Uiso 1 1 calc R
H30B H 0.601 0.0522 0.6813 0.079 Uiso 1 1 calc R
H30C H 0.6038 0.0837 0.7577 0.079 Uiso 1 1 calc R
C31 C 0.3293(8) -0.0397(5) 0.6980(4) 0.0549(19) Uani 1 1 d .
H31A H 0.3389 -0.0849 0.6565 0.082 Uiso 1 1 calc R
H31B H 0.2286 -0.0441 0.6994 0.082 Uiso 1 1 calc R
H31C H 0.3642 -0.0742 0.7331 0.082 Uiso 1 1 calc R
C32 C 0.3700(6) 0.1340(5) 0.6458(3) 0.0364(14) Uani 1 1 d .
N3 N 0.4538(6) 0.1463(4) 0.5999(3) 0.0429(13) Uani 1 1 d .
H3 H 0.5354 0.1288 0.6047 0.052 Uiso 1 1 calc R
N4 N 0.6266(5) 0.5607(4) 0.7396(2) 0.0336(12) Uani 1 1 d .
H4 H 0.7085 0.5626 0.7257 0.04 Uiso 1 1 calc R
O3 O 0.2501(4) 0.1532(4) 0.6381(2) 0.0474(12) Uani 1 1 d .
O4 O 0.4139(4) 0.5968(4) 0.7232(2) 0.0522(12) Uani 1 1 d .
C33 C 0.5433(7) 0.1552(6) 0.1338(3) 0.0434(16) Uani 1 1 d .
H33A H 0.4971 0.1858 0.1697 0.052 Uiso 1 1 calc R
H33B H 0.6473 0.179 0.1487 0.052 Uiso 1 1 calc R
C34 C 0.4894(7) 0.0242(7) 0.1177(3) 0.0448(16) Uani 1 1 d .
C35 C 0.4360(6) -0.0827(6) 0.1005(3) 0.0406(15) Uani 1 1 d .
C36 C 0.3733(6) -0.2121(5) 0.0810(3) 0.0389(15) Uani 1 1 d .
H36A H 0.2688 -0.2291 0.0692 0.047 Uiso 1 1 calc R
H36B H 0.3897 -0.2496 0.1184 0.047 Uiso 1 1 calc R
C37 C 0.4327(6) -0.2714(5) 0.0235(3) 0.0386(15) Uani 1 1 d .
C38 C 0.3575(8) -0.4056(6) 0.0082(3) 0.0508(18) Uani 1 1 d .
H38A H 0.2554 -0.419 -0.0055 0.076 Uiso 1 1 calc R
H38B H 0.3707 -0.4393 0.0469 0.076 Uiso 1 1 calc R
H38C H 0.3981 -0.4447 -0.0265 0.076 Uiso 1 1 calc R
C39 C 0.5948(7) -0.2487(6) 0.0418(3) 0.0507(18) Uani 1 1 d .
H39A H 0.6316 -0.291 0.0068 0.076 Uiso 1 1 calc R
H39B H 0.613 -0.2782 0.0815 0.076 Uiso 1 1 calc R
H39C H 0.6426 -0.1625 0.0489 0.076 Uiso 1 1 calc R
C40 C 0.3944(6) -0.2199(5) -0.0355(3) 0.0356(14) Uani 1 1 d .
N6 N 0.5161(5) 0.2087(4) 0.0795(2) 0.0372(12) Uani 1 1 d .
H6 H 0.4401 0.2345 0.0751 0.045 Uiso 1 1 calc R
O6 O 0.2797(5) -0.1963(5) -0.0445(2) 0.0579(13) Uani 1 1 d .
C42 C 0.9514(15) -0.0970(8) 0.5790(5) 0.128(4) Uani 1 1 d D
C43 C 1.0331(14) -0.1689(8) 0.5555(5) 0.128(4) Uani 1 1 d D
C44 C 1.1456(19) -0.2431(11) 0.5316(5) 0.185(9) Uani 1 1 d D
H44A H 1.2463 -0.1931 0.5415 0.222 Uiso 1 1 calc R
H44B H 1.1346 -0.3177 0.5488 0.222 Uiso 1 1 calc R
C45 C 1.0903(9) -0.2656(10) 0.4648(7) 0.119(3) Uani 1 1 d .
C46 C 1.1477(17) -0.3669(9) 0.4283(6) 0.152(6) Uani 1 1 d .
H46A H 1.2494 -0.3341 0.4261 0.228 Uiso 1 1 calc R
H46B H 1.0948 -0.3962 0.3845 0.228 Uiso 1 1 calc R
H46C H 1.1346 -0.4332 0.4517 0.228 Uiso 1 1 calc R
C47 C 0.9379(9) -0.3189(9) 0.4530(6) 0.119(3) Uani 1 1 d .
H47A H 0.8941 -0.2788 0.486 0.179 Uiso 1 1 calc R
H47B H 0.9161 -0.4044 0.4547 0.179 Uiso 1 1 calc R
H47C H 0.8998 -0.3099 0.4103 0.179 Uiso 1 1 calc R
C48 C 0.8564(7) 0.1563(5) 0.5662(3) 0.0416(15) Uani 1 1 d .
O5 O 0.7284(5) 0.1124(4) 0.5675(2) 0.0599(14) Uani 1 1 d .

loop_
_atom_site_aniso_label
_atom_site_aniso_U_11
_atom_site_aniso_U_22
_atom_site_aniso_U_33
_atom_site_aniso_U_23
_atom_site_aniso_U_13
_atom_site_aniso_U_12
N5 0.023(3) 0.054(3) 0.055(3) 0.012(3) 0.009(2) 0.021(2)
C41 0.056(5) 0.071(5) 0.071(5) 0.013(4) 0.022(4) 0.035(4)
C1 0.029(4) 0.078(5) 0.047(4) 0.001(4) 0.003(3) 0.021(3)
C2 0.029(4) 0.050(4) 0.065(5) 0.006(4) 0.015(3) 0.016(3)
C3 0.051(5) 0.055(4) 0.048(4) 0.008(3) 0.013(3) 0.029(3)
C4 0.046(4) 0.045(4) 0.068(5) 0.014(3) 0.011(4) 0.016(3)
C5 0.039(2) 0.056(2) 0.061(3) 0.019(2) 0.0128(19) 0.0206(19)
C6 0.047(4) 0.065(5) 0.054(4) 0.004(4) 0.003(3) 0.033(4)
C7 0.097(7) 0.059(5) 0.081(6) -0.005(4) 0.019(5) 0.055(5)
C8 0.039(2) 0.056(2) 0.061(3) 0.019(2) 0.0128(19) 0.0206(19)
N2 0.027(3) 0.047(3) 0.058(3) 0.013(3) 0.014(3) 0.019(2)
C10 0.201(9) 0.060(4) 0.113(6) 0.025(4) 0.094(6) 0.064(5)
C11 0.201(9) 0.060(4) 0.113(6) 0.025(4) 0.094(6) 0.064(5)
C12 0.042(5) 0.114(8) 0.198(12) 0.090(8) 0.041(7) 0.017(5)
C13 0.035(4) 0.051(4) 0.087(5) 0.029(4) 0.017(4) 0.023(3)
C14 0.210(13) 0.059(6) 0.101(7) 0.015(5) 0.076(8) 0.074(7)
C15 0.111(9) 0.120(8) 0.059(5) 0.039(6) -0.020(6) -0.024(7)
C16 0.021(3) 0.030(3) 0.048(4) -0.009(3) -0.001(3) 0.011(2)
N1 0.017(3) 0.055(3) 0.054(3) 0.014(3) 0.006(2) 0.022(2)
C9 0.039(2) 0.056(2) 0.061(3) 0.019(2) 0.0128(19) 0.0206(19)
O1 0.022(2) 0.065(3) 0.070(3) 0.012(2) 0.008(2) 0.021(2)
O2 0.018(2) 0.056(3) 0.070(3) 0.016(2) 0.007(2) 0.020(2)
C17 0.043(4) 0.053(4) 0.053(4) 0.013(3) 0.011(3) 0.016(3)
C18 0.030(4) 0.054(5) 0.054(4) 0.016(3) 0.004(3) 0.014(3)
C19 0.031(4) 0.066(5) 0.051(4) 0.019(4) 0.007(3) 0.019(3)
C20 0.042(4) 0.050(4) 0.056(4) 0.017(3) 0.010(3) 0.020(3)
C21 0.025(3) 0.046(4) 0.057(4) 0.019(3) 0.011(3) 0.019(3)
C22 0.037(4) 0.070(5) 0.082(5) 0.031(4) 0.030(4) 0.029(4)
C23 0.060(5) 0.042(4) 0.081(5) 0.027(4) 0.004(4) 0.024(3)
C24 0.014(3) 0.037(3) 0.064(4) 0.013(3) 0.001(3) 0.012(3)
C25 0.038(4) 0.033(3) 0.046(4) -0.002(3) -0.002(3) 0.017(3)
C26 0.030(3) 0.055(4) 0.041(4) 0.013(3) 0.007(3) 0.027(3)
C27 0.032(4) 0.049(4) 0.045(4) 0.015(3) 0.013(3) 0.027(3)
C28 0.028(3) 0.044(4) 0.049(4) 0.012(3) 0.009(3) 0.022(3)
C29 0.029(3) 0.034(3) 0.056(4) 0.006(3) 0.004(3) 0.019(3)
C30 0.031(4) 0.070(5) 0.063(4) 0.008(4) -0.005(3) 0.032(3)
C31 0.049(5) 0.037(4) 0.076(5) 0.014(3) -0.009(4) 0.013(3)
C32 0.018(3) 0.035(3) 0.057(4) 0.006(3) 0.005(3) 0.011(3)
N3 0.034(3) 0.047(3) 0.058(3) 0.016(3) 0.012(3) 0.023(2)
N4 0.013(2) 0.034(3) 0.057(3) 0.012(2) 0.002(2) 0.012(2)
O3 0.024(2) 0.063(3) 0.063(3) 0.015(2) 0.002(2) 0.025(2)
O4 0.030(3) 0.069(3) 0.075(3) 0.024(3) 0.019(2) 0.033(2)
C33 0.038(4) 0.056(4) 0.045(4) 0.012(3) 0.011(3) 0.026(3)
C34 0.041(4) 0.061(5) 0.045(4) 0.017(3) 0.012(3) 0.032(4)
C35 0.028(4) 0.057(5) 0.048(4) 0.019(3) 0.006(3) 0.025(3)
C36 0.026(3) 0.048(4) 0.053(4) 0.019(3) 0.008(3) 0.021(3)
C37 0.021(3) 0.044(4) 0.058(4) 0.013(3) 0.008(3) 0.019(3)
C38 0.053(5) 0.046(4) 0.060(4) 0.013(3) 0.013(4) 0.022(3)
C39 0.035(4) 0.079(5) 0.054(4) 0.022(4) 0.011(3) 0.036(4)
C40 0.023(3) 0.045(4) 0.041(3) 0.008(3) 0.001(3) 0.014(3)
N6 0.031(3) 0.049(3) 0.045(3) 0.014(2) 0.011(2) 0.028(2)
O6 0.029(3) 0.096(4) 0.066(3) 0.029(3) 0.010(2) 0.038(3)
C42 0.227(11) 0.062(5) 0.123(6) 0.029(4) 0.107(7) 0.057(5)
C43 0.227(11) 0.062(5) 0.123(6) 0.029(4) 0.107(7) 0.057(5)
C44 0.39(3) 0.102(9) 0.055(6) 0.022(6) -0.017(10) 0.079(12)
C45 0.041(4) 0.125(6) 0.237(10) 0.123(7) 0.041(5) 0.041(4)
C46 0.272(19) 0.070(7) 0.151(11) 0.019(7) 0.097(12) 0.089(9)
C47 0.041(4) 0.125(6) 0.237(10) 0.123(7) 0.041(5) 0.041(4)
C48 0.025(4) 0.046(4) 0.047(4) -0.012(3) -0.008(3) 0.016(3)
O5 0.027(3) 0.073(3) 0.085(4) 0.015(3) 0.013(2) 0.022(2)

loop_
_atom_type_symbol
_atom_type_description
_atom_type_scat_dispersion_real
_atom_type_scat_dispersion_imag
_atom_type_scat_source
C C 0.0033 0.0016 'International Tables Vol C Tables 4.2.6.8 and 6.1.1.4'
H H 0 0 'International Tables Vol C Tables 4.2.6.8 and 6.1.1.4'
N N 0.0061 0.0033 'International Tables Vol C Tables 4.2.6.8 and 6.1.1.4'
O O 0.0106 0.006 'International Tables Vol C Tables 4.2.6.8 and 6.1.1.4'

loop_
_geom_angle_atom_site_label_1
_geom_angle_atom_site_label_2
_geom_angle_atom_site_label_3
_geom_angle
_geom_angle_site_symmetry_1
_geom_angle_site_symmetry_3
C48 N5 C41 121.8(6) . .
C48 N5 H5 119.1 . .
C41 N5 H5 119.1 . .
C42 C41 N5 112.4(6) . .
C42 C41 H41A 109.1 . .
N5 C41 H41A 109.1 . .
C42 C41 H41B 109.1 . .
N5 C41 H41B 109.1 . .
H41A C41 H41B 107.9 . .
N1 C1 C2 112.4(5) . .
N1 C1 H1A 109.1 . .
C2 C1 H1A 109.1 . .
N1 C1 H1B 109.1 . .
C2 C1 H1B 109.1 . .
H1A C1 H1B 107.8 . .
C3 C2 C1 177.6(7) . .
C2 C3 C4 176.8(7) . .
C3 C4 C5 109.9(5) . .
C3 C4 H4A 109.7 . .
C5 C4 H4A 109.7 . .
C3 C4 H4B 109.7 . .
C5 C4 H4B 109.7 . .
H4A C4 H4B 108.2 . .
C6 C5 C4 111.0(6) . .
C6 C5 C7 108.4(6) . .
C4 C5 C7 106.1(6) . .
C6 C5 C8 114.1(6) . .
C4 C5 C8 108.2(5) . .
C7 C5 C8 108.8(6) . .
C5 C6 H6A 109.5 . .
C5 C6 H6B 109.5 . .
H6A C6 H6B 109.5 . .
C5 C6 H6C 109.5 . .
H6A C6 H6C 109.5 . .
H6B C6 H6C 109.5 . .
C5 C7 H7A 109.5 . .
C5 C7 H7B 109.5 . .
H7A C7 H7B 109.5 . .
C5 C7 H7C 109.5 . .
H7A C7 H7C 109.5 . .
H7B C7 H7C 109.5 . .
O2 C8 N2 122.5(6) . .
O2 C8 C5 120.4(6) . .
N2 C8 C5 116.8(6) . .
C8 N2 C9 119.9(5) . .
C8 N2 H2 120 . .
C9 N2 H2 120 . .
C11 C10 C9 174.2(14) . .
C10 C11 C12 166.2(14) . .
C13 C12 C11 100.3(8) . .
C13 C12 H12A 111.7 . .
C11 C12 H12A 111.7 . .
C13 C12 H12B 111.7 . .
C11 C12 H12B 111.7 . .
H12A C12 H12B 109.5 . .
C15 C13 C12 109.9(8) . .
C15 C13 C16 109.5(6) . .
C12 C13 C16 116.0(6) . .
C15 C13 C14 106.2(8) . .
C12 C13 C14 107.0(8) . .
C16 C13 C14 107.7(6) . .
C13 C14 H14A 109.5 . .
C13 C14 H14B 109.5 . .
H14A C14 H14B 109.5 . .
C13 C14 H14C 109.5 . .
H14A C14 H14C 109.5 . .
H14B C14 H14C 109.5 . .
C13 C15 H15A 109.5 . .
C13 C15 H15B 109.5 . .
H15A C15 H15B 109.5 . .
C13 C15 H15C 109.5 . .
H15A C15 H15C 109.5 . .
H15B C15 H15C 109.5 . .
O1 C16 N1 120.4(6) . .
O1 C16 C13 121.9(5) . .
N1 C16 C13 117.5(5) . .
C16 N1 C1 122.8(5) . .
C16 N1 H1 118.6 . .
C1 N1 H1 118.6 . .
N2 C9 C10 110.8(6) . .
N2 C9 H9A 109.5 . .
C10 C9 H9A 109.5 . .
N2 C9 H9B 109.5 . .
C10 C9 H9B 109.5 . .
H9A C9 H9B 108.1 . .
N3 C17 C18 111.9(6) . .
N3 C17 H17A 109.2 . .
C18 C17 H17A 109.2 . .
N3 C17 H17B 109.2 . .
C18 C17 H17B 109.2 . .
H17A C17 H17B 107.9 . .
C19 C18 C17 176.3(7) . .
C18 C19 C20 177.4(7) . .
C19 C20 C21 114.8(6) . .
C19 C20 H20A 108.6 . .
C21 C20 H20A 108.6 . .
C19 C20 H20B 108.6 . .
C21 C20 H20B 108.6 . .
H20A C20 H20B 107.5 . .
C24 C21 C20 109.4(5) . .
C24 C21 C22 114.3(5) . .
C20 C21 C22 110.3(6) . .
C24 C21 C23 106.5(5) . .
C20 C21 C23 107.5(5) . .
C22 C21 C23 108.6(5) . .
C21 C22 H22A 109.5 . .
C21 C22 H22B 109.5 . .
H22A C22 H22B 109.5 . .
C21 C22 H22C 109.5 . .
H22A C22 H22C 109.5 . .
H22B C22 H22C 109.5 . .
C21 C23 H23A 109.5 . .
C21 C23 H23B 109.5 . .
H23A C23 H23B 109.5 . .
C21 C23 H23C 109.5 . .
H23A C23 H23C 109.5 . .
H23B C23 H23C 109.5 . .
O4 C24 N4 120.5(6) . .
O4 C24 C21 120.0(5) . .
N4 C24 C21 119.5(5) . .
N4 C25 C26 111.3(5) . .
N4 C25 H25A 109.4 . .
C26 C25 H25A 109.4 . .
N4 C25 H25B 109.4 . .
C26 C25 H25B 109.4 . .
H25A C25 H25B 108 . .
C27 C26 C25 177.4(7) . .
C26 C27 C28 179.2(7) . .
C27 C28 C29 112.6(5) . .
C27 C28 H28A 109.1 . .
C29 C28 H28A 109.1 . .
C27 C28 H28B 109.1 . .
C29 C28 H28B 109.1 . .
H28A C28 H28B 107.8 . .
C32 C29 C30 113.5(5) . .
C32 C29 C28 108.4(5) . .
C30 C29 C28 110.6(5) . .
C32 C29 C31 105.7(5) . .
C30 C29 C31 110.8(5) . .
C28 C29 C31 107.5(5) . .
C29 C30 H30A 109.5 . .
C29 C30 H30B 109.5 . .
H30A C30 H30B 109.5 . .
C29 C30 H30C 109.5 . .
H30A C30 H30C 109.5 . .
H30B C30 H30C 109.5 . .
C29 C31 H31A 109.5 . .
C29 C31 H31B 109.5 . .
H31A C31 H31B 109.5 . .
C29 C31 H31C 109.5 . .
H31A C31 H31C 109.5 . .
H31B C31 H31C 109.5 . .
O3 C32 N3 120.0(6) . .
O3 C32 C29 120.3(5) . .
N3 C32 C29 119.7(5) . .
C32 N3 C17 121.1(5) . .
C32 N3 H3 119.5 . .
C17 N3 H3 119.5 . .
C24 N4 C25 122.7(5) . .
C24 N4 H4 118.6 . .
C25 N4 H4 118.6 . .
N6 C33 C34 111.9(6) . .
N6 C33 H33A 109.2 . .
C34 C33 H33A 109.2 . .
N6 C33 H33B 109.2 . .
C34 C33 H33B 109.2 . .
H33A C33 H33B 107.9 . .
C35 C34 C33 174.2(7) . .
C34 C35 C36 178.7(7) . .
C35 C36 C37 114.5(5) . .
C35 C36 H36A 108.6 . .
C37 C36 H36A 108.6 . .
C35 C36 H36B 108.6 . .
C37 C36 H36B 108.6 . .
H36A C36 H36B 107.6 . .
C38 C37 C40 107.7(5) . .
C38 C37 C39 110.2(5) . .
C40 C37 C39 113.2(5) . .
C38 C37 C36 108.8(5) . .
C40 C37 C36 107.7(5) . .
C39 C37 C36 109.2(5) . .
C37 C38 H38A 109.5 . .
C37 C38 H38B 109.5 . .
H38A C38 H38B 109.5 . .
C37 C38 H38C 109.5 . .
H38A C38 H38C 109.5 . .
H38B C38 H38C 109.5 . .
C37 C39 H39A 109.5 . .
C37 C39 H39B 109.5 . .
H39A C39 H39B 109.5 . .
C37 C39 H39C 109.5 . .
H39A C39 H39C 109.5 . .
H39B C39 H39C 109.5 . .
O6 C40 N6 120.5(5) . 2_655
O6 C40 C37 120.9(5) . .
N6 C40 C37 118.4(5) 2_655 .
C40 N6 C33 120.6(5) 2_655 .
C40 N6 H6 119.7 2_655 .
C33 N6 H6 119.7 . .
C43 C42 C41 158.6(14) . .
C42 C43 C44 173.9(13) . .
C45 C44 C43 95.0(10) . .
C45 C44 H44A 112.7 . .
C43 C44 H44A 112.7 . .
C45 C44 H44B 112.7 . .
C43 C44 H44B 112.7 . .
H44A C44 H44B 110.2 . .
C44 C45 C47 111.9(11) . .
C44 C45 C48 112.5(11) . 2_756
C47 C45 C48 114.8(7) . 2_756
C44 C45 C46 108.3(9) . .
C47 C45 C46 102.9(11) . .
C48 C45 C46 105.6(9) 2_756 .
C45 C46 H46A 109.5 . .
C45 C46 H46B 109.5 . .
H46A C46 H46B 109.5 . .
C45 C46 H46C 109.5 . .
H46A C46 H46C 109.5 . .
H46B C46 H46C 109.5 . .
C45 C47 H47A 109.5 . .
C45 C47 H47B 109.5 . .
H47A C47 H47B 109.5 . .
C45 C47 H47C 109.5 . .
H47A C47 H47C 109.5 . .
H47B C47 H47C 109.5 . .
O5 C48 N5 121.7(6) . .
O5 C48 C45 121.4(6) . 2_756
N5 C48 C45 117.0(6) . 2_756

loop_
_geom_bond_atom_site_label_1
_geom_bond_atom_site_label_2
_geom_bond_distance
_geom_bond_site_symmetry_2
N5 C48 1.351(8) .
N5 C41 1.482(9) .
N5 H5 0.88 .
C41 C42 1.417(11) .
C41 H41A 0.99 .
C41 H41B 0.99 .
C1 N1 1.462(8) .
C1 C2 1.491(9) .
C1 H1A 0.99 .
C1 H1B 0.99 .
C2 C3 1.165(9) .
C3 C4 1.527(9) .
C4 C5 1.529(9) .
C4 H4A 0.99 .
C4 H4B 0.99 .
C5 C6 1.519(9) .
C5 C7 1.539(10) .
C5 C8 1.548(9) .
C6 H6A 0.98 .
C6 H6B 0.98 .
C6 H6C 0.98 .
C7 H7A 0.98 .
C7 H7B 0.98 .
C7 H7C 0.98 .
C8 O2 1.231(8) .
C8 N2 1.323(8) .
N2 C9 1.462(8) .
N2 H2 0.88 .
C10 C11 1.164(11) .
C10 C9 1.476(11) .
C11 C12 1.693(15) .
C12 C13 1.487(10) .
C12 H12A 0.99 .
C12 H12B 0.99 .
C13 C15 1.478(11) .
C13 C16 1.514(9) .
C13 C14 1.522(11) .
C14 H14A 0.98 .
C14 H14B 0.98 .
C14 H14C 0.98 .
C15 H15A 0.98 .
C15 H15B 0.98 .
C15 H15C 0.98 .
C16 O1 1.235(7) .
C16 N1 1.344(7) .
N1 H1 0.88 .
C9 H9A 0.99 .
C9 H9B 0.99 .
C17 N3 1.436(8) .
C17 C18 1.456(10) .
C17 H17A 0.99 .
C17 H17B 0.99 .
C18 C19 1.208(9) .
C19 C20 1.487(10) .
C20 C21 1.519(9) .
C20 H20A 0.99 .
C20 H20B 0.99 .
C21 C24 1.518(9) .
C21 C22 1.540(8) .
C21 C23 1.541(9) .
C22 H22A 0.98 .
C22 H22B 0.98 .
C22 H22C 0.98 .
C23 H23A 0.98 .
C23 H23B 0.98 .
C23 H23C 0.98 .
C24 O4 1.246(7) .
C24 N4 1.342(7) .
C25 N4 1.449(7) .
C25 C26 1.459(9) .
C25 H25A 0.99 .
C25 H25B 0.99 .
C26 C27 1.218(8) .
C27 C28 1.441(9) .
C28 C29 1.546(8) .
C28 H28A 0.99 .
C28 H28B 0.99 .
C29 C32 1.514(9) .
C29 C30 1.530(8) .
C29 C31 1.552(9) .
C30 H30A 0.98 .
C30 H30B 0.98 .
C30 H30C 0.98 .
C31 H31A 0.98 .
C31 H31B 0.98 .
C31 H31C 0.98 .
C32 O3 1.257(7) .
C32 N3 1.338(7) .
N3 H3 0.88 .
N4 H4 0.88 .
C33 N6 1.436(7) .
C33 C34 1.464(10) .
C33 H33A 0.99 .
C33 H33B 0.99 .
C34 C35 1.207(9) .
C35 C36 1.458(9) .
C36 C37 1.548(8) .
C36 H36A 0.99 .
C36 H36B 0.99 .
C37 C38 1.523(9) .
C37 C40 1.534(8) .
C37 C39 1.542(8) .
C38 H38A 0.98 .
C38 H38B 0.98 .
C38 H38C 0.98 .
C39 H39A 0.98 .
C39 H39B 0.98 .
C39 H39C 0.98 .
C40 O6 1.234(7) .
C40 N6 1.343(7) 2_655
N6 C40 1.343(7) 2_655
N6 H6 0.88 .
C42 C43 1.383(12) .
C43 C44 1.652(14) .
C44 C45 1.423(16) .
C44 H44A 0.99 .
C44 H44B 0.99 .
C45 C47 1.441(12) .
C45 C48 1.534(11) 2_756
C45 C46 1.576(15) .
C46 H46A 0.98 .
C46 H46B 0.98 .
C46 H46C 0.98 .
C47 H47A 0.98 .
C47 H47B 0.98 .
C47 H47C 0.98 .
C48 O5 1.231(7) .
C48 C45 1.534(11) 2_756

loop_
_geom_torsion_atom_site_label_1
_geom_torsion_atom_site_label_2
_geom_torsion_atom_site_label_3
_geom_torsion_atom_site_label_4
_geom_torsion
_geom_torsion_site_symmetry_4
C48 N5 C41 C42 110.6(9) .
N1 C1 C2 C3 0(17) .
C1 C2 C3 C4 -1E1(3) .
C2 C3 C4 C5 41(13) .
C3 C4 C5 C6 62.7(7) .
C3 C4 C5 C7 -179.8(6) .
C3 C4 C5 C8 -63.2(7) .
C6 C5 C8 O2 -156.5(6) .
C4 C5 C8 O2 -32.4(9) .
C7 C5 C8 O2 82.4(8) .
C6 C5 C8 N2 28.9(9) .
C4 C5 C8 N2 153.0(6) .
C7 C5 C8 N2 -92.2(7) .
O2 C8 N2 C9 9.3(10) .
C5 C8 N2 C9 -176.2(6) .
C9 C10 C11 C12 35(13) .
C10 C11 C12 C13 -161(4) .
C11 C12 C13 C15 -53.2(9) .
C11 C12 C13 C16 71.8(9) .
C11 C12 C13 C14 -168.0(7) .
C15 C13 C16 O1 -37.7(9) .
C12 C13 C16 O1 -162.8(8) .
C14 C13 C16 O1 77.3(9) .
C15 C13 C16 N1 147.4(7) .
C12 C13 C16 N1 22.4(10) .
C14 C13 C16 N1 -97.5(8) .
O1 C16 N1 C1 5.9(9) .
C13 C16 N1 C1 -179.2(5) .
C2 C1 N1 C16 92.4(7) .
C8 N2 C9 C10 73.5(9) .
C11 C10 C9 N2 42(11) .
N3 C17 C18 C19 -31(11) .
C17 C18 C19 C20 -119(17) .
C18 C19 C20 C21 -18E1(10) .
C19 C20 C21 C24 -70.2(7) .
C19 C20 C21 C22 56.4(7) .
C19 C20 C21 C23 174.6(6) .
C20 C21 C24 O4 -55.5(7) .
C22 C21 C24 O4 -179.6(6) .
C23 C21 C24 O4 60.5(7) .
C20 C21 C24 N4 125.0(6) .
C22 C21 C24 N4 0.9(8) .
C23 C21 C24 N4 -119.1(6) .
N4 C25 C26 C27 -7(14) .
C25 C26 C27 C28 -4E1(7) .
C26 C27 C28 C29 8E1(6) .
C27 C28 C29 C32 -68.6(6) .
C27 C28 C29 C30 56.4(7) .
C27 C28 C29 C31 177.5(5) .
C30 C29 C32 O3 -164.9(6) .
C28 C29 C32 O3 -41.6(7) .
C31 C29 C32 O3 73.5(7) .
C30 C29 C32 N3 17.0(8) .
C28 C29 C32 N3 140.4(5) .
C31 C29 C32 N3 -104.6(6) .
O3 C32 N3 C17 3.4(9) .
C29 C32 N3 C17 -178.5(5) .
C18 C17 N3 C32 73.0(7) .
O4 C24 N4 C25 3.3(9) .
C21 C24 N4 C25 -177.2(5) .
C26 C25 N4 C24 83.1(7) .
N6 C33 C34 C35 -29(7) .
C33 C34 C35 C36 -17E1(3) .
C34 C35 C36 C37 -11E1(3) .
C35 C36 C37 C38 -179.7(5) .
C35 C36 C37 C40 -63.3(7) .
C35 C36 C37 C39 60.0(7) .
C38 C37 C40 O6 80.8(7) .
C39 C37 C40 O6 -157.1(6) .
C36 C37 C40 O6 -36.3(8) .
C38 C37 C40 N6 -94.5(6) 2_655
C39 C37 C40 N6 27.5(8) 2_655
C36 C37 C40 N6 148.3(5) 2_655
C34 C33 N6 C40 -84.2(7) 2_655
N5 C41 C42 C43 83(3) .
C41 C42 C43 C44 -14(11) .
C42 C43 C44 C45 -128(9) .
C43 C44 C45 C47 -52.0(11) .
C43 C44 C45 C48 78.9(10) 2_756
C43 C44 C45 C46 -164.7(9) .
C41 N5 C48 O5 6.5(9) .
C41 N5 C48 C45 -173.8(8) 2_756
